data_4508043
loop_
_publ_author_name
'Thakuria, Ranjit'
'Nangia, Ashwini'

_publ_section_title
;
 Olanzapinium Salts, Isostructural Solvates, and Their Physicochemical
 Properties
;
_journal_issue 8
_journal_name_full 'Crystal Growth &amp; Design'
_journal_page_first 3672
_journal_paper_doi 10.1021/cg400692x
_journal_volume 13
_journal_year 2013
_chemical_formula_sum 'C33 H35 N4 O3 S'
_chemical_formula_weight 567.71
_chemical_name_systematic
; 
 Olanzapinium salicylate benzene
;
_space_group_IT_number 2
_symmetry_cell_setting triclinic
_symmetry_space_group_name_Hall '-P 1'
_symmetry_space_group_name_H-M 'P -1'
_atom_sites_solution_hydrogens geom
_atom_sites_solution_primary direct
_atom_sites_solution_secondary difmap
_audit_creation_method SHELXL-97
_cell_angle_alpha 102.808(7)
_cell_angle_beta 104.176(8)
_cell_angle_gamma 95.930(8)
_cell_formula_units_Z 2
_cell_length_a 9.270(4)
_cell_length_b 10.539(5)
_cell_length_c 15.713(7)
_cell_measurement_reflns_used 1639
_cell_measurement_temperature 100(2)
_cell_measurement_theta_max 26.170
_cell_measurement_theta_min 1.50
_cell_volume 1431.0(11)
_computing_cell_refinement 'Bruker SMART'
_computing_data_collection 'Bruker SMART'
_computing_data_reduction 'Bruker SAINT'
_computing_molecular_graphics 'Bruker SHELXTL'
_computing_publication_material 'Bruker SHELXTL'
_computing_structure_refinement 'SHELXL-97 (Sheldrick, 1997)'
_computing_structure_solution 'SHELXS-97 (Sheldrick, 1990)'
_diffrn_ambient_temperature 100(2)
_diffrn_measured_fraction_theta_full 0.988
_diffrn_measured_fraction_theta_max 0.988
_diffrn_measurement_device_type 'CCD area detector'
_diffrn_measurement_method 'phi and omega scans'
_diffrn_radiation_monochromator graphite
_diffrn_radiation_source 'fine-focus sealed tube'
_diffrn_radiation_type MoK\a
_diffrn_radiation_wavelength 0.71073
_diffrn_reflns_av_R_equivalents 0.0743
_diffrn_reflns_av_sigmaI/netI 0.0993
_diffrn_reflns_limit_h_max 11
_diffrn_reflns_limit_h_min -11
_diffrn_reflns_limit_k_max 13
_diffrn_reflns_limit_k_min -13
_diffrn_reflns_limit_l_max 19
_diffrn_reflns_limit_l_min -19
_diffrn_reflns_number 14968
_diffrn_reflns_theta_full 26.17
_diffrn_reflns_theta_max 26.17
_diffrn_reflns_theta_min 1.38
_exptl_absorpt_coefficient_mu 0.155
_exptl_absorpt_correction_T_max 0.9892
_exptl_absorpt_correction_T_min 0.9667
_exptl_absorpt_correction_type multi-scan
_exptl_absorpt_process_details 'Bruker AXS SADABS program'
_exptl_crystal_colour yellow
_exptl_crystal_density_diffrn 1.318
_exptl_crystal_density_method 'not measured'
_exptl_crystal_description plate
_exptl_crystal_F_000 602
_exptl_crystal_size_max 0.22
_exptl_crystal_size_mid 0.11
_exptl_crystal_size_min 0.07
_refine_diff_density_max 0.507
_refine_diff_density_min -0.324
_refine_diff_density_rms 0.073
_refine_ls_extinction_method none
_refine_ls_goodness_of_fit_ref 1.124
_refine_ls_hydrogen_treatment mixed
_refine_ls_matrix_type full
_refine_ls_number_parameters 384
_refine_ls_number_reflns 5664
_refine_ls_number_restraints 0
_refine_ls_restrained_S_all 1.124
_refine_ls_R_factor_all 0.1230
_refine_ls_R_factor_gt 0.0830
_refine_ls_shift/su_max 0.000
_refine_ls_shift/su_mean 0.000
_refine_ls_structure_factor_coef Fsqd
_refine_ls_weighting_details 'calc w=1/[\s^2^(Fo^2^)+(0.0496P)^2^+1.4828P] where P=(Fo^2^+2Fc^2^)/3'
_refine_ls_weighting_scheme calc
_refine_ls_wR_factor_gt 0.1593
_refine_ls_wR_factor_ref 0.1745
_reflns_number_gt 3987
_reflns_number_total 5664
_reflns_threshold_expression >2sigma(I)
_cod_data_source_file cg400692x_si_004.cif
_cod_data_source_block Olanzapinium_salicylate_benzene
_cod_depositor_comments
;
The following automatic conversions were performed:

'_symmetry_cell_setting' value 'Triclinic' changed to 'triclinic'
according to /home/saulius/struct/CIF-dictionaries/cif_core.dic
dictionary named 'cif_core.dic' version 2.4.2 from 2011-04-26.

Automatic conversion script
Id: cif_fix_values 1891 2012-01-12 08:04:46Z andrius 
;
_cod_original_sg_symbol_H-M 'P-1   '
_cod_database_code 4508043

loop_
_symmetry_equiv_pos_as_xyz
'x, y, z'
'-x, -y, -z'

loop_
_atom_site_label
_atom_site_type_symbol
_atom_site_fract_x
_atom_site_fract_y
_atom_site_fract_z
_atom_site_U_iso_or_equiv
_atom_site_adp_type
_atom_site_occupancy
_atom_site_symmetry_multiplicity
_atom_site_calc_flag
_atom_site_refinement_flags
C2 C 0.9225(4) 0.3088(3) 0.0969(2) 0.0170(8) Uani 1 1 d .
C3 C 0.8691(4) 0.3113(3) 0.1729(2) 0.0186(8) Uani 1 1 d .
C5 C 0.7722(4) 0.0841(3) 0.1423(2) 0.0183(8) Uani 1 1 d .
C6 C 0.8092(4) 0.0281(3) 0.0651(2) 0.0153(8) Uani 1 1 d .
C7 C 0.8121(4) 0.0995(4) -0.0042(2) 0.0172(8) Uani 1 1 d .
C8 C 0.8387(4) -0.1028(3) 0.0635(2) 0.0195(8) Uani 1 1 d .
H8 H 0.8687 -0.1554 0.0155 0.023 Uiso 1 1 calc R
C9 C 0.8204(4) -0.1456(3) 0.1352(3) 0.0205(8) Uani 1 1 d .
C10 C 0.8406(5) -0.2759(4) 0.1553(3) 0.0254(9) Uani 1 1 d .
H10A H 0.7418 -0.3267 0.1482 0.038 Uiso 1 1 calc R
H10B H 0.9032 -0.2615 0.2178 0.038 Uiso 1 1 calc R
H10C H 0.8900 -0.3249 0.1132 0.038 Uiso 1 1 calc R
C11 C 1.0439(4) 0.4064(3) 0.1051(3) 0.0197(8) Uani 1 1 d .
H11 H 1.0817 0.4069 0.0541 0.024 Uiso 1 1 calc R
C12 C 1.1095(4) 0.5010(4) 0.1849(3) 0.0248(9) Uani 1 1 d .
H12 H 1.1938 0.5640 0.1892 0.030 Uiso 1 1 calc R
C13 C 1.0536(5) 0.5052(4) 0.2590(3) 0.0273(9) Uani 1 1 d .
H13 H 1.0973 0.5716 0.3140 0.033 Uiso 1 1 calc R
C14 C 0.9312(4) 0.4099(4) 0.2516(3) 0.0231(9) Uani 1 1 d .
H14 H 0.8903 0.4132 0.3017 0.028 Uiso 1 1 calc R
C15 C 0.6525(4) -0.0911(4) -0.1277(3) 0.0233(9) Uani 1 1 d .
H15A H 0.5535 -0.0652 -0.1506 0.028 Uiso 1 1 calc R
H15B H 0.6468 -0.1329 -0.0778 0.028 Uiso 1 1 calc R
C16 C 0.6877(4) -0.1882(3) -0.2033(2) 0.0217(9) Uani 1 1 d .
H16A H 0.7839 -0.2178 -0.1793 0.026 Uiso 1 1 calc R
H16B H 0.6069 -0.2666 -0.2268 0.026 Uiso 1 1 calc R
C17 C 0.8068(4) 0.0012(4) -0.2436(2) 0.0216(9) Uani 1 1 d .
H17A H 0.8003 0.0456 -0.2934 0.026 Uiso 1 1 calc R
H17B H 0.9112 -0.0166 -0.2247 0.026 Uiso 1 1 calc R
C18 C 0.7741(4) 0.0917(4) -0.1648(2) 0.0226(9) Uani 1 1 d .
H18A H 0.8530 0.1715 -0.1408 0.027 Uiso 1 1 calc R
H18B H 0.6757 0.1200 -0.1854 0.027 Uiso 1 1 calc R
C19 C 0.7446(5) -0.2174(4) -0.3502(3) 0.0277(10) Uani 1 1 d .
H19A H 0.8478 -0.2320 -0.3260 0.042 Uiso 1 1 calc R
H19B H 0.7402 -0.1781 -0.4015 0.042 Uiso 1 1 calc R
H19C H 0.6756 -0.3019 -0.3706 0.042 Uiso 1 1 calc R
C20 C 0.8083(4) 0.1869(4) 0.4565(2) 0.0215(9) Uani 1 1 d .
C21 C 0.8316(4) 0.1027(4) 0.5129(3) 0.0232(9) Uani 1 1 d .
C22 C 0.9702(5) 0.1189(4) 0.5769(3) 0.0293(10) Uani 1 1 d .
H22 H 0.9863 0.0606 0.6153 0.035 Uiso 1 1 calc R
C23 C 1.0846(5) 0.2198(4) 0.5847(3) 0.0332(11) Uani 1 1 d .
H23 H 1.1796 0.2296 0.6277 0.040 Uiso 1 1 calc R
C24 C 1.0611(5) 0.3058(4) 0.5303(3) 0.0363(11) Uani 1 1 d .
H24 H 1.1388 0.3762 0.5365 0.044 Uiso 1 1 calc R
C25 C 0.9253(5) 0.2891(4) 0.4672(3) 0.0295(10) Uani 1 1 d .
H25 H 0.9099 0.3485 0.4296 0.035 Uiso 1 1 calc R
C26 C 0.6642(4) 0.1706(4) 0.3836(2) 0.0191(8) Uani 1 1 d .
C27 C 0.5279(5) 0.6755(5) 0.2683(3) 0.0398(12) Uani 1 1 d .
H27 H 0.5434 0.6979 0.2155 0.048 Uiso 1 1 calc R
C28 C 0.5616(5) 0.5575(5) 0.2860(3) 0.0415(12) Uani 1 1 d .
H28 H 0.6006 0.4987 0.2455 0.050 Uiso 1 1 calc R
C29 C 0.5387(5) 0.5260(4) 0.3614(3) 0.0423(13) Uani 1 1 d .
H29 H 0.5650 0.4467 0.3752 0.051 Uiso 1 1 calc R
C30 C 0.4776(6) 0.6090(5) 0.4174(3) 0.0450(13) Uani 1 1 d .
H30 H 0.4563 0.5848 0.4684 0.054 Uiso 1 1 calc R
C31 C 0.4470(5) 0.7256(5) 0.4008(3) 0.0415(12) Uani 1 1 d .
H31 H 0.4075 0.7841 0.4411 0.050 Uiso 1 1 calc R
C32 C 0.4729(5) 0.7591(4) 0.3263(3) 0.0357(11) Uani 1 1 d .
H32 H 0.4523 0.8412 0.3151 0.043 Uiso 1 1 calc R
C33 C 0.6153(5) 0.4441(4) -0.0259(3) 0.0264(9) Uani 1 1 d .
H33 H 0.6951 0.4059 -0.0440 0.032 Uiso 1 1 calc R
C34 C 0.5389(4) 0.3870(4) 0.0247(3) 0.0255(9) Uani 1 1 d .
H34 H 0.5654 0.3095 0.0415 0.031 Uiso 1 1 calc R
C35 C 0.4234(5) 0.4435(4) 0.0507(3) 0.0279(9) Uani 1 1 d .
H35 H 0.3703 0.4049 0.0857 0.033 Uiso 1 1 calc R
H3 H 0.613(5) -0.102(4) -0.299(3) 0.036(13) Uiso 1 1 d .
H4 H 0.708(4) 0.231(3) 0.213(2) 0.016(10) Uiso 1 1 d .
H3A H 0.621(8) 0.018(6) 0.449(5) 0.12(2) Uiso 1 1 d .
N1 N 0.8568(3) 0.2242(3) 0.0095(2) 0.0186(7) Uani 1 1 d .
N2 N 0.7704(3) 0.0260(3) -0.09365(19) 0.0180(7) Uani 1 1 d .
N3 N 0.6997(4) -0.1271(3) -0.2782(2) 0.0201(7) Uani 1 1 d .
N4 N 0.7465(4) 0.2135(3) 0.1682(2) 0.0199(7) Uani 1 1 d .
O1 O 0.5571(3) 0.0814(3) 0.38113(18) 0.0249(6) Uani 1 1 d .
O2 O 0.6518(3) 0.2421(3) 0.33061(17) 0.0239(6) Uani 1 1 d .
O3 O 0.7221(3) 0.0034(3) 0.50937(19) 0.0293(7) Uani 1 1 d .
S1 S 0.76701(11) -0.02425(9) 0.21045(6) 0.0198(2) Uani 1 1 d .

loop_
_atom_site_aniso_label
_atom_site_aniso_U_11
_atom_site_aniso_U_22
_atom_site_aniso_U_33
_atom_site_aniso_U_23
_atom_site_aniso_U_13
_atom_site_aniso_U_12
C2 0.0140(19) 0.0163(18) 0.020(2) 0.0071(15) -0.0001(16) 0.0046(15)
C3 0.016(2) 0.0185(19) 0.022(2) 0.0081(16) 0.0024(16) 0.0048(16)
C5 0.0122(19) 0.0181(19) 0.023(2) 0.0045(16) 0.0012(16) 0.0052(15)
C6 0.0082(18) 0.0170(18) 0.0169(19) 0.0028(15) -0.0017(15) 0.0005(15)
C7 0.0050(18) 0.024(2) 0.023(2) 0.0059(16) 0.0037(15) 0.0059(15)
C8 0.014(2) 0.0182(19) 0.022(2) 0.0022(16) 0.0021(16) -0.0003(15)
C9 0.016(2) 0.0184(19) 0.026(2) 0.0062(16) 0.0040(16) 0.0020(16)
C10 0.029(2) 0.025(2) 0.024(2) 0.0093(17) 0.0057(18) 0.0075(18)
C11 0.015(2) 0.0179(19) 0.024(2) 0.0038(16) 0.0023(16) 0.0030(16)
C12 0.016(2) 0.023(2) 0.033(2) 0.0061(18) 0.0045(18) 0.0041(17)
C13 0.023(2) 0.024(2) 0.030(2) 0.0024(18) 0.0015(18) 0.0076(18)
C14 0.022(2) 0.026(2) 0.024(2) 0.0084(17) 0.0071(17) 0.0088(17)
C15 0.014(2) 0.029(2) 0.024(2) 0.0096(17) -0.0001(17) 0.0015(17)
C16 0.018(2) 0.0190(19) 0.023(2) 0.0057(16) -0.0029(16) -0.0002(16)
C17 0.017(2) 0.025(2) 0.022(2) 0.0076(16) 0.0039(17) 0.0005(16)
C18 0.021(2) 0.0203(19) 0.023(2) 0.0061(16) 0.0011(17) 0.0009(16)
C19 0.028(2) 0.024(2) 0.027(2) 0.0007(17) 0.0036(19) 0.0061(18)
C20 0.013(2) 0.028(2) 0.020(2) 0.0003(16) 0.0036(16) 0.0036(17)
C21 0.020(2) 0.028(2) 0.019(2) 0.0021(17) 0.0040(17) 0.0037(18)
C22 0.023(2) 0.044(3) 0.021(2) 0.0089(19) 0.0036(18) 0.012(2)
C23 0.015(2) 0.056(3) 0.021(2) -0.001(2) 0.0017(18) 0.006(2)
C24 0.026(3) 0.045(3) 0.030(2) 0.001(2) 0.006(2) -0.010(2)
C25 0.023(2) 0.036(2) 0.025(2) 0.0045(19) 0.0055(19) -0.0022(19)
C26 0.018(2) 0.022(2) 0.019(2) 0.0035(16) 0.0086(16) 0.0082(17)
C27 0.028(3) 0.053(3) 0.032(3) 0.009(2) 0.005(2) -0.011(2)
C28 0.021(2) 0.041(3) 0.045(3) -0.014(2) 0.000(2) 0.006(2)
C29 0.040(3) 0.023(2) 0.048(3) 0.005(2) -0.014(2) 0.005(2)
C30 0.053(3) 0.045(3) 0.033(3) 0.017(2) 0.004(2) -0.006(3)
C31 0.043(3) 0.048(3) 0.029(3) -0.002(2) 0.008(2) 0.017(2)
C32 0.035(3) 0.027(2) 0.034(3) 0.009(2) -0.010(2) 0.001(2)
C33 0.018(2) 0.027(2) 0.029(2) 0.0040(18) -0.0002(18) 0.0049(17)
C34 0.025(2) 0.022(2) 0.027(2) 0.0093(17) -0.0008(18) 0.0032(17)
C35 0.025(2) 0.032(2) 0.026(2) 0.0110(18) 0.0042(18) 0.0032(19)
N1 0.0132(17) 0.0195(16) 0.0203(17) 0.0028(13) 0.0018(13) 0.0021(13)
N2 0.0128(17) 0.0203(16) 0.0192(17) 0.0051(13) 0.0019(13) 0.0013(13)
N3 0.0145(18) 0.0222(17) 0.0205(17) 0.0044(14) -0.0007(14) 0.0051(14)
N4 0.0167(18) 0.0206(17) 0.0244(19) 0.0041(14) 0.0097(15) 0.0059(14)
O1 0.0153(15) 0.0256(14) 0.0288(15) 0.0064(12) -0.0010(12) -0.0005(12)
O2 0.0188(15) 0.0299(15) 0.0229(14) 0.0096(12) 0.0030(12) 0.0046(12)
O3 0.0202(16) 0.0334(16) 0.0343(17) 0.0145(13) 0.0028(13) 0.0028(13)
S1 0.0183(5) 0.0217(5) 0.0211(5) 0.0078(4) 0.0064(4) 0.0040(4)

loop_
_atom_type_symbol
_atom_type_description
_atom_type_scat_dispersion_real
_atom_type_scat_dispersion_imag
_atom_type_scat_source
C C 0.0033 0.0016 'International Tables Vol C Tables 4.2.6.8 and 6.1.1.4'
H H 0.0000 0.0000 'International Tables Vol C Tables 4.2.6.8 and 6.1.1.4'
N N 0.0061 0.0033 'International Tables Vol C Tables 4.2.6.8 and 6.1.1.4'
O O 0.0106 0.0060 'International Tables Vol C Tables 4.2.6.8 and 6.1.1.4'
S S 0.1246 0.1234 'International Tables Vol C Tables 4.2.6.8 and 6.1.1.4'

loop_
_geom_angle_atom_site_label_1
_geom_angle_atom_site_label_2
_geom_angle_atom_site_label_3
_geom_angle
_geom_angle_site_symmetry_1
_geom_angle_site_symmetry_3
C3 C2 C11 117.8(3) . .
C3 C2 N1 125.8(3) . .
C11 C2 N1 116.2(3) . .
C14 C3 C2 120.3(3) . .
C14 C3 N4 119.8(3) . .
C2 C3 N4 119.9(3) . .
C6 C5 N4 126.3(3) . .
C6 C5 S1 111.7(3) . .
N4 C5 S1 122.0(3) . .
C5 C6 C8 111.4(3) . .
C5 C6 C7 120.8(3) . .
C8 C6 C7 127.8(3) . .
N1 C7 N2 116.1(3) . .
N1 C7 C6 126.6(3) . .
N2 C7 C6 117.2(3) . .
C9 C8 C6 114.7(3) . .
C8 C9 C10 129.0(3) . .
C8 C9 S1 110.7(3) . .
C10 C9 S1 120.3(3) . .
C12 C11 C2 121.7(4) . .
C11 C12 C13 120.3(4) . .
C12 C13 C14 118.8(4) . .
C3 C14 C13 121.1(4) . .
N2 C15 C16 109.7(3) . .
N3 C16 C15 110.8(3) . .
N3 C17 C18 112.5(3) . .
N2 C18 C17 110.6(3) . .
C21 C20 C25 118.4(4) . .
C21 C20 C26 122.4(3) . .
C25 C20 C26 119.2(3) . .
O3 C21 C20 122.4(3) . .
O3 C21 C22 117.6(4) . .
C20 C21 C22 120.0(4) . .
C23 C22 C21 120.1(4) . .
C24 C23 C22 120.2(4) . .
C25 C24 C23 119.5(4) . .
C24 C25 C20 121.7(4) . .
O2 C26 O1 123.2(3) . .
O2 C26 C20 120.4(3) . .
O1 C26 C20 116.4(3) . .
C32 C27 C28 119.9(4) . .
C29 C28 C27 119.7(4) . .
C28 C29 C30 119.7(4) . .
C31 C30 C29 120.5(5) . .
C30 C31 C32 120.1(4) . .
C27 C32 C31 120.1(4) . .
C34 C33 C35 120.4(4) . 2_665
C33 C34 C35 119.3(4) . .
C33 C35 C34 120.3(4) 2_665 .
C7 N1 C2 122.8(3) . .
C7 N2 C18 119.4(3) . .
C7 N2 C15 122.6(3) . .
C18 N2 C15 110.2(3) . .
C19 N3 C16 111.7(3) . .
C19 N3 C17 110.5(3) . .
C16 N3 C17 111.3(3) . .
C5 N4 C3 113.8(3) . .
C5 S1 C9 91.53(18) . .

loop_
_geom_bond_atom_site_label_1
_geom_bond_atom_site_label_2
_geom_bond_distance
_geom_bond_site_symmetry_2
C2 C3 1.397(5) .
C2 C11 1.404(5) .
C2 N1 1.409(4) .
C3 C14 1.378(5) .
C3 N4 1.429(5) .
C5 C6 1.366(5) .
C5 N4 1.397(4) .
C5 S1 1.735(4) .
C6 C8 1.430(5) .
C6 C7 1.457(5) .
C7 N1 1.290(4) .
C7 N2 1.384(4) .
C8 C9 1.343(5) .
C9 C10 1.497(5) .
C9 S1 1.739(4) .
C11 C12 1.373(5) .
C12 C13 1.379(5) .
C13 C14 1.399(5) .
C15 N2 1.465(4) .
C15 C16 1.511(5) .
C16 N3 1.482(5) .
C17 N3 1.497(5) .
C17 C18 1.503(5) .
C18 N2 1.445(4) .
C19 N3 1.481(5) .
C20 C21 1.384(5) .
C20 C25 1.397(5) .
C20 C26 1.496(5) .
C21 O3 1.362(5) .
C21 C22 1.391(5) .
C22 C23 1.384(6) .
C23 C24 1.376(6) .
C24 C25 1.366(6) .
C26 O2 1.234(4) .
C26 O1 1.281(4) .
C27 C32 1.353(6) .
C27 C28 1.383(6) .
C28 C29 1.358(7) .
C29 C30 1.366(7) .
C30 C31 1.355(6) .
C31 C32 1.361(6) .
C33 C34 1.377(5) .
C33 C35 1.381(5) 2_665
C34 C35 1.381(6) .
C35 C33 1.381(5) 2_665
